data_7117035
loop_
_publ_author_name
'Justin F. Binder'
'Ala'aeddeen Swidan'
'Martin Tang'
'Jennifer H. Nguyen'
'Charles L. B. Macdonald'

_publ_section_title
;
 Remarkably stable chelating bis-N-heterocyclic carbene adducts of
 phosphorus(I) cations
;
_journal_name_full Chem.Commun.
_journal_page_first 7741
_journal_paper_doi 10.1039/C5cc00331H
_journal_volume 51
_journal_year 2015
_chemical_formula_moiety 'C9 H12 N4 P, C F3 O3 S'
_chemical_formula_sum 'C10 H12 F3 N4 O3 P S'
_chemical_formula_weight 356.27
_chemical_properties_physical 'Air-sensitive, Moisture-sensitive'
_space_group_crystal_system triclinic
_space_group_IT_number 2
_space_group_name_Hall '-P 1'
_space_group_name_H-M_alt 'P -1'
_symmetry_space_group_name_Hall '-P 1'
_symmetry_space_group_name_H-M 'P -1'
_atom_sites_solution_hydrogens geom
_audit_creation_method SHELXL-2014/7
_audit_update_record
;
2015-01-09 deposited with the CCDC.
2015-03-27 downloaded from the CCDC.
;
_cell_angle_alpha 97.8660(10)
_cell_angle_beta 104.3960(10)
_cell_angle_gamma 93.2520(10)
_cell_formula_units_Z 2
_cell_length_a 8.2477(3)
_cell_length_b 8.4833(3)
_cell_length_c 10.7821(4)
_cell_measurement_reflns_used 9905
_cell_measurement_temperature 173(2)
_cell_measurement_theta_max 35.55
_cell_measurement_theta_min 3.36
_cell_volume 720.59(5)
_computing_cell_refinement 'Bruker SAINT'
_computing_data_collection 'Bruker APEX2'
_computing_data_reduction 'Bruker SAINT'
_computing_molecular_graphics 'Bruker SHELXTL'
_computing_publication_material 'Bruker SHELXTL'
_computing_structure_refinement 'SHELXL-2014/7 (Sheldrick, 2014)'
_computing_structure_solution 'SHELXS-97 (Sheldrick 2008)'
_diffrn_ambient_temperature 173(2)
_diffrn_measured_fraction_theta_full 0.998
_diffrn_measured_fraction_theta_max 0.993
_diffrn_measurement_device_type 'Bruker APEX-II CCD'
_diffrn_measurement_method '\f and \w scans'
_diffrn_radiation_type MoK\a
_diffrn_radiation_wavelength 0.71073
_diffrn_reflns_av_R_equivalents 0.0408
_diffrn_reflns_av_unetI/netI 0.0550
_diffrn_reflns_Laue_measured_fraction_full 0.998
_diffrn_reflns_Laue_measured_fraction_max 0.993
_diffrn_reflns_limit_h_max 13
_diffrn_reflns_limit_h_min -10
_diffrn_reflns_limit_k_max 13
_diffrn_reflns_limit_k_min -13
_diffrn_reflns_limit_l_max 17
_diffrn_reflns_limit_l_min -17
_diffrn_reflns_number 19018
_diffrn_reflns_point_group_measured_fraction_full 0.998
_diffrn_reflns_point_group_measured_fraction_max 0.993
_diffrn_reflns_theta_full 25.242
_diffrn_reflns_theta_max 35.661
_diffrn_reflns_theta_min 2.886
_exptl_absorpt_coefficient_mu 0.387
_exptl_absorpt_correction_T_max 0.953
_exptl_absorpt_correction_T_min 0.813
_exptl_absorpt_correction_type multi-scan
_exptl_absorpt_process_details 'SADABS;Bruker, 2014'
_exptl_crystal_colour yellow
_exptl_crystal_density_diffrn 1.642
_exptl_crystal_description prism
_exptl_crystal_F_000 364
_exptl_crystal_recrystallization_method 'Re-crystallisation from solvent: dichloromethane'
_exptl_crystal_size_max 0.332
_exptl_crystal_size_mid 0.236
_exptl_crystal_size_min 0.125
_refine_diff_density_max 0.642
_refine_diff_density_min -0.373
_refine_diff_density_rms 0.086
_refine_ls_extinction_coef .
_refine_ls_extinction_method none
_refine_ls_goodness_of_fit_ref 1.042
_refine_ls_hydrogen_treatment constr
_refine_ls_matrix_type full
_refine_ls_number_parameters 201
_refine_ls_number_reflns 6604
_refine_ls_number_restraints 0
_refine_ls_restrained_S_all 1.042
_refine_ls_R_factor_all 0.0815
_refine_ls_R_factor_gt 0.0530
_refine_ls_shift/su_max 0.001
_refine_ls_shift/su_mean 0.000
_refine_ls_structure_factor_coef Fsqd
_refine_ls_weighting_details 'w=1/[\s^2^(Fo^2^)+(0.0634P)^2^+0.1774P] where P=(Fo^2^+2Fc^2^)/3'
_refine_ls_weighting_scheme calc
_refine_ls_wR_factor_gt 0.1229
_refine_ls_wR_factor_ref 0.1377
_reflns_Friedel_coverage 0.000
_reflns_Friedel_fraction_full .
_reflns_Friedel_fraction_max .
_reflns_number_gt 4651
_reflns_number_total 6604
_reflns_threshold_expression 'I > 2\s(I)'
_cod_data_source_file c5cc00331h2.cif
_cod_data_source_block shelx_2
_cod_database_code 7117035
_shelx_shelxl_version_number 2014/7
_shelx_space_group_comment
;
The symmetry employed for this shelxl refinement is uniquely defined
by the following loop, which should always be used as a source of
symmetry information in preference to the above space-group names.
They are only intended as comments.
;
_shelx_estimated_absorpt_t_min 0.882
_shelx_estimated_absorpt_t_max 0.953

loop_
_space_group_symop_operation_xyz
'x, y, z'
'-x, -y, -z'

loop_
_atom_site_label
_atom_site_type_symbol
_atom_site_fract_x
_atom_site_fract_y
_atom_site_fract_z
_atom_site_U_iso_or_equiv
_atom_site_adp_type
_atom_site_occupancy
_atom_site_site_symmetry_order
_atom_site_calc_flag
_atom_site_refinement_flags_posn
_atom_site_refinement_flags_adp
_atom_site_refinement_flags_occupancy
_atom_site_disorder_assembly
_atom_site_disorder_group
P P 1.34622(5) 0.44329(5) 0.16685(4) 0.02681(10) Uani 1 1 d . . . . .
N2 N 1.17707(15) 0.62935(14) -0.01097(11) 0.0229(2) Uani 1 1 d . . . . .
N5 N 1.18776(15) 0.72856(13) 0.18643(11) 0.0203(2) Uani 1 1 d . . . . .
C1 C 1.23550(17) 0.60604(16) 0.11336(12) 0.0202(2) Uani 1 1 d . . . . .
C3 C 1.09479(19) 0.76676(18) -0.01453(14) 0.0269(3) Uani 1 1 d . . . . .
H3 H 1.0429 0.8093 -0.0901 0.032 Uiso 1 1 calc R U . . .
C4 C 1.10138(19) 0.82938(17) 0.10827(14) 0.0252(3) Uani 1 1 d . . . . .
H4 H 1.0557 0.9242 0.1360 0.030 Uiso 1 1 calc R U . . .
C6 C 1.24817(19) 0.76041(16) 0.32626(13) 0.0234(3) Uani 1 1 d . . . . .
H6A H 1.1769 0.8339 0.3629 0.028 Uiso 1 1 calc R U . . .
H6B H 1.3651 0.8113 0.3518 0.028 Uiso 1 1 calc R U . . .
C8 C 1.2083(2) 0.58391(19) 0.49109(15) 0.0311(3) Uani 1 1 d . . . . .
H8 H 1.1681 0.6577 0.5484 0.037 Uiso 1 1 calc R U . . .
C9 C 1.2437(2) 0.4342(2) 0.50643(16) 0.0334(3) Uani 1 1 d . . . . .
H9 H 1.2327 0.3822 0.5770 0.040 Uiso 1 1 calc R U . . .
C11 C 1.29749(17) 0.47700(16) 0.31970(13) 0.0222(2) Uani 1 1 d . . . . .
N7 N 1.24175(16) 0.60981(14) 0.37508(11) 0.0228(2) Uani 1 1 d . . . . .
N10 N 1.29884(16) 0.36927(15) 0.40135(13) 0.0265(2) Uani 1 1 d . . . . .
C21 C 1.1937(2) 0.5217(2) -0.12397(15) 0.0333(3) Uani 1 1 d . . . . .
H21A H 1.3080 0.5389 -0.1341 0.050 Uiso 1 1 calc R U . . .
H21B H 1.1125 0.5433 -0.2016 0.050 Uiso 1 1 calc R U . . .
H21C H 1.1719 0.4108 -0.1121 0.050 Uiso 1 1 calc R U . . .
C101 C 1.3452(2) 0.20705(18) 0.37584(18) 0.0349(4) Uani 1 1 d . . . . .
H10A H 1.2907 0.1605 0.2857 0.052 Uiso 1 1 calc R U . . .
H10B H 1.3085 0.1420 0.4341 0.052 Uiso 1 1 calc R U . . .
H10C H 1.4675 0.2095 0.3906 0.052 Uiso 1 1 calc R U . . .
O1 O 0.86306(16) 0.82232(14) 0.31769(11) 0.0339(3) Uani 1 1 d . . . . .
O2 O 0.93697(15) 1.09907(14) 0.30423(11) 0.0347(3) Uani 1 1 d . . . . .
O3 O 0.72328(17) 1.03267(15) 0.41385(11) 0.0370(3) Uani 1 1 d . . . . .
S S 0.81186(4) 0.98181(4) 0.31835(3) 0.02189(9) Uani 1 1 d . . . . .
C01 C 0.65079(19) 0.96720(19) 0.16619(14) 0.0274(3) Uani 1 1 d . . . . .
F1 F 0.59665(15) 1.10953(15) 0.14908(11) 0.0487(3) Uani 1 1 d . . . . .
F2 F 0.51916(15) 0.86882(18) 0.16337(13) 0.0616(4) Uani 1 1 d . . . . .
F3 F 0.70967(14) 0.91549(13) 0.06599(9) 0.0398(2) Uani 1 1 d . . . . .

loop_
_atom_site_aniso_label
_atom_site_aniso_U_11
_atom_site_aniso_U_22
_atom_site_aniso_U_33
_atom_site_aniso_U_23
_atom_site_aniso_U_13
_atom_site_aniso_U_12
P 0.0285(2) 0.02429(18) 0.02992(19) 0.00389(14) 0.01046(15) 0.00965(14)
N2 0.0230(5) 0.0255(6) 0.0202(5) 0.0024(4) 0.0067(4) -0.0001(4)
N5 0.0223(5) 0.0183(5) 0.0210(5) 0.0035(4) 0.0060(4) 0.0038(4)
C1 0.0188(6) 0.0210(6) 0.0210(5) 0.0022(4) 0.0066(4) 0.0001(4)
C3 0.0251(7) 0.0293(7) 0.0276(7) 0.0110(5) 0.0059(5) 0.0024(5)
C4 0.0274(7) 0.0224(6) 0.0294(7) 0.0104(5) 0.0100(5) 0.0064(5)
C6 0.0311(7) 0.0184(6) 0.0208(6) 0.0038(4) 0.0063(5) 0.0024(5)
C8 0.0401(9) 0.0304(7) 0.0265(7) 0.0073(5) 0.0147(6) 0.0016(6)
C9 0.0390(9) 0.0329(8) 0.0335(8) 0.0144(6) 0.0142(7) 0.0022(7)
C11 0.0192(6) 0.0189(6) 0.0282(6) 0.0067(5) 0.0043(5) 0.0020(4)
N7 0.0281(6) 0.0198(5) 0.0217(5) 0.0047(4) 0.0080(4) 0.0022(4)
N10 0.0259(6) 0.0221(6) 0.0336(6) 0.0111(5) 0.0076(5) 0.0031(4)
C21 0.0353(8) 0.0398(9) 0.0239(7) -0.0038(6) 0.0117(6) -0.0016(7)
C101 0.0341(8) 0.0232(7) 0.0494(10) 0.0145(7) 0.0090(7) 0.0071(6)
O1 0.0461(7) 0.0291(5) 0.0323(6) 0.0116(4) 0.0144(5) 0.0166(5)
O2 0.0311(6) 0.0365(6) 0.0311(6) 0.0051(5) 0.0006(4) -0.0083(5)
O3 0.0505(7) 0.0441(7) 0.0235(5) 0.0064(5) 0.0189(5) 0.0183(6)
S 0.02628(17) 0.02352(16) 0.01654(14) 0.00398(11) 0.00568(11) 0.00534(12)
C01 0.0229(7) 0.0343(8) 0.0244(6) 0.0069(5) 0.0046(5) -0.0014(5)
F1 0.0482(7) 0.0549(7) 0.0436(6) 0.0180(5) 0.0027(5) 0.0268(6)
F2 0.0349(6) 0.0879(10) 0.0547(7) 0.0183(7) 0.0022(5) -0.0294(6)
F3 0.0438(6) 0.0528(6) 0.0188(4) -0.0009(4) 0.0046(4) 0.0032(5)

loop_
_atom_type_symbol
_atom_type_description
_atom_type_scat_dispersion_real
_atom_type_scat_dispersion_imag
_atom_type_scat_source
C C 0.0033 0.0016 'International Tables Vol C Tables 4.2.6.8 and 6.1.1.4'
H H 0.0000 0.0000 'International Tables Vol C Tables 4.2.6.8 and 6.1.1.4'
N N 0.0061 0.0033 'International Tables Vol C Tables 4.2.6.8 and 6.1.1.4'
O O 0.0106 0.0060 'International Tables Vol C Tables 4.2.6.8 and 6.1.1.4'
F F 0.0171 0.0103 'International Tables Vol C Tables 4.2.6.8 and 6.1.1.4'
P P 0.1023 0.0942 'International Tables Vol C Tables 4.2.6.8 and 6.1.1.4'
S S 0.1246 0.1234 'International Tables Vol C Tables 4.2.6.8 and 6.1.1.4'

loop_
_geom_angle_atom_site_label_1
_geom_angle_atom_site_label_2
_geom_angle_atom_site_label_3
_geom_angle
_geom_angle_site_symmetry_1
_geom_angle_site_symmetry_3
C1 P C11 92.07(6) . .
C1 N2 C3 109.77(12) . .
C1 N2 C21 124.75(13) . .
C3 N2 C21 125.45(13) . .
C1 N5 C4 110.33(11) . .
C1 N5 C6 122.60(12) . .
C4 N5 C6 126.14(11) . .
N2 C1 N5 105.69(12) . .
N2 C1 P 126.39(10) . .
N5 C1 P 127.89(10) . .
C4 C3 N2 107.68(13) . .
C4 C3 H3 126.2 . .
N2 C3 H3 126.2 . .
C3 C4 N5 106.52(13) . .
C3 C4 H4 126.7 . .
N5 C4 H4 126.7 . .
N5 C6 N7 108.27(11) . .
N5 C6 H6A 110.0 . .
N7 C6 H6A 110.0 . .
N5 C6 H6B 110.0 . .
N7 C6 H6B 110.0 . .
H6A C6 H6B 108.4 . .
C9 C8 N7 106.58(14) . .
C9 C8 H8 126.7 . .
N7 C8 H8 126.7 . .
C8 C9 N10 107.78(13) . .
C8 C9 H9 126.1 . .
N10 C9 H9 126.1 . .
N10 C11 N7 105.66(12) . .
N10 C11 P 126.11(11) . .
N7 C11 P 128.11(10) . .
C11 N7 C8 110.04(12) . .
C11 N7 C6 121.82(11) . .
C8 N7 C6 127.29(12) . .
C11 N10 C9 109.94(12) . .
C11 N10 C101 123.56(13) . .
C9 N10 C101 126.44(13) . .
N2 C21 H21A 109.5 . .
N2 C21 H21B 109.5 . .
H21A C21 H21B 109.5 . .
N2 C21 H21C 109.5 . .
H21A C21 H21C 109.5 . .
H21B C21 H21C 109.5 . .
N10 C101 H10A 109.5 . .
N10 C101 H10B 109.5 . .
H10A C101 H10B 109.5 . .
N10 C101 H10C 109.5 . .
H10A C101 H10C 109.5 . .
H10B C101 H10C 109.5 . .
O3 S O1 115.28(7) . .
O3 S O2 115.36(8) . .
O1 S O2 114.56(8) . .
O3 S C01 102.99(7) . .
O1 S C01 103.57(7) . .
O2 S C01 102.56(7) . .
F2 C01 F3 108.16(13) . .
F2 C01 F1 107.63(14) . .
F3 C01 F1 107.23(12) . .
F2 C01 S 111.54(11) . .
F3 C01 S 111.34(10) . .
F1 C01 S 110.76(11) . .

loop_
_geom_bond_atom_site_label_1
_geom_bond_atom_site_label_2
_geom_bond_distance
_geom_bond_site_symmetry_2
P C1 1.7810(14) .
P C11 1.7813(15) .
N2 C1 1.3530(17) .
N2 C3 1.3820(19) .
N2 C21 1.4594(18) .
N5 C1 1.3538(17) .
N5 C4 1.3846(17) .
N5 C6 1.4470(17) .
C3 C4 1.344(2) .
C3 H3 0.9500 .
C4 H4 0.9500 .
C6 N7 1.4500(17) .
C6 H6A 0.9900 .
C6 H6B 0.9900 .
C8 C9 1.342(2) .
C8 N7 1.3890(18) .
C8 H8 0.9500 .
C9 N10 1.381(2) .
C9 H9 0.9500 .
C11 N10 1.3516(18) .
C11 N7 1.3595(17) .
N10 C101 1.4574(19) .
C21 H21A 0.9800 .
C21 H21B 0.9800 .
C21 H21C 0.9800 .
C101 H10A 0.9800 .
C101 H10B 0.9800 .
C101 H10C 0.9800 .
O1 S 1.4397(11) .
O2 S 1.4424(12) .
O3 S 1.4382(11) .
S C01 1.8203(15) .
C01 F2 1.3228(18) .
C01 F3 1.3232(18) .
C01 F1 1.3314(19) .

loop_
_geom_hbond_atom_site_label_D
_geom_hbond_atom_site_label_H
_geom_hbond_atom_site_label_A
_geom_hbond_distance_DH
_geom_hbond_distance_HA
_geom_hbond_distance_DA
_geom_hbond_angle_DHA
_geom_hbond_site_symmetry_A
C3 H3 O2 0.95 2.57 3.4236(19) 149.0 2_775
C4 H4 O2 0.95 2.60 3.4628(19) 151.1 .
C6 H6A O1 0.99 2.51 3.2295(19) 129.7 .
C6 H6A O3 0.99 2.43 3.0442(18) 119.5 2_776
C9 H9 O1 0.95 2.40 3.2938(19) 156.9 2_766
C101 H10B O3 0.98 2.41 3.371(2) 168.2 2_766
C101 H10C O3 0.98 2.64 3.483(2) 144.5 1_645

loop_
_geom_torsion_atom_site_label_1
_geom_torsion_atom_site_label_2
_geom_torsion_atom_site_label_3
_geom_torsion_atom_site_label_4
_geom_torsion
_geom_torsion_site_symmetry_1
_geom_torsion_site_symmetry_2
_geom_torsion_site_symmetry_3
_geom_torsion_site_symmetry_4
C3 N2 C1 N5 0.55(15) . . . .
C21 N2 C1 N5 -177.41(13) . . . .
C3 N2 C1 P 178.77(10) . . . .
C21 N2 C1 P 0.8(2) . . . .
C4 N5 C1 N2 -0.70(15) . . . .
C6 N5 C1 N2 -170.30(12) . . . .
C4 N5 C1 P -178.88(10) . . . .
C6 N5 C1 P 11.52(19) . . . .
C11 P C1 N2 -160.17(12) . . . .
C11 P C1 N5 17.66(13) . . . .
C1 N2 C3 C4 -0.20(16) . . . .
C21 N2 C3 C4 177.75(14) . . . .
N2 C3 C4 N5 -0.23(16) . . . .
C1 N5 C4 C3 0.59(16) . . . .
C6 N5 C4 C3 169.73(13) . . . .
C1 N5 C6 N7 -44.26(17) . . . .
C4 N5 C6 N7 147.83(13) . . . .
N7 C8 C9 N10 0.23(19) . . . .
C1 P C11 N10 158.95(13) . . . .
C1 P C11 N7 -16.53(13) . . . .
N10 C11 N7 C8 -0.12(16) . . . .
P C11 N7 C8 176.09(12) . . . .
N10 C11 N7 C6 170.10(12) . . . .
P C11 N7 C6 -13.7(2) . . . .
C9 C8 N7 C11 -0.07(18) . . . .
C9 C8 N7 C6 -169.61(15) . . . .
N5 C6 N7 C11 45.14(18) . . . .
N5 C6 N7 C8 -146.43(14) . . . .
N7 C11 N10 C9 0.26(16) . . . .
P C11 N10 C9 -176.04(12) . . . .
N7 C11 N10 C101 177.70(13) . . . .
P C11 N10 C101 1.4(2) . . . .
C8 C9 N10 C11 -0.32(19) . . . .
C8 C9 N10 C101 -177.66(15) . . . .
O3 S C01 F2 -56.86(14) . . . .
O1 S C01 F2 63.57(14) . . . .
O2 S C01 F2 -176.98(12) . . . .
O3 S C01 F3 -177.78(11) . . . .
O1 S C01 F3 -57.35(12) . . . .
O2 S C01 F3 62.10(12) . . . .
O3 S C01 F1 62.99(12) . . . .
O1 S C01 F1 -176.57(10) . . . .
O2 S C01 F1 -57.12(12) . . . .
